data_1536645
loop_
_publ_author_name
'Kim, H.'
'Kauzlarich, S.M.'

_publ_section_title
;
 Structure and magnetic properties of Ca14MnP11
;
_journal_name_full 'Journal of Solid State Chemistry'
_journal_page_first 1935
_journal_page_last 1939
_journal_volume 178
_journal_year 2005
_chemical_formula_sum 'Ca14 Mn P11'
_space_group_IT_number 142
_symmetry_space_group_name_Hall '-I 4bd 2c'
_symmetry_space_group_name_H-M 'I 41/a c d :2'
_cell_angle_alpha 90
_cell_angle_beta 90
_cell_angle_gamma 90
_cell_formula_units_Z 8
_cell_length_a 15.3255
_cell_length_b 15.3255
_cell_length_c 20.7565
_cell_volume 4875.099
_citation_journal_id_ASTM JSSCBI
_cod_data_source_file Kim_JSSCBI_2005_1918.cif
_cod_data_source_block Ca14Mn1P11
_cod_original_formula_sum 'Ca14 Mn1 P11'
_cod_database_code 1536645

loop_
_symmetry_equiv_pos_as_xyz
x,y,z
-y+1/4,x+3/4,z+1/4
-x+1/2,-y,z+1/2
y+1/4,-x+1/4,z+3/4
x,-y,-z+1/2
y+1/4,x+3/4,-z+3/4
-x+1/2,y,-z
-y+1/4,-x+1/4,-z+1/4
-x,-y,-z
y-1/4,-x-3/4,-z-1/4
x-1/2,y,-z-1/2
-y-1/4,x-1/4,-z-3/4
-x,y,z-1/2
-y-1/4,-x-3/4,z-3/4
x-1/2,-y,z
y-1/4,x-1/4,z-1/4
x+1/2,y+1/2,z+1/2
-y+3/4,x+5/4,z+3/4
-x+1,-y+1/2,z+1
y+3/4,-x+3/4,z+5/4
x+1/2,-y+1/2,-z+1
y+3/4,x+5/4,-z+5/4
-x+1,y+1/2,-z+1/2
-y+3/4,-x+3/4,-z+3/4
-x+1/2,-y+1/2,-z+1/2
y+1/4,-x-1/4,-z+1/4
x,y+1/2,-z
-y+1/4,x+1/4,-z-1/4
-x+1/2,y+1/2,z
-y+1/4,-x-1/4,z-1/4
x,-y+1/2,z+1/2
y+1/4,x+1/4,z+1/4

loop_
_atom_site_label
_atom_site_type_symbol
_atom_site_fract_x
_atom_site_fract_y
_atom_site_fract_z
_atom_site_occupancy
_atom_site_U_iso_or_equiv
P4 P-3 0.0209 0.2709 0.125 0.5 0.0
Ca1 Ca+2 -0.04205 -0.07203 0.82747 1 0.0
P1 P-3 0.13516 0.38516 0.125 1 0.0
P3 P-3 0.87186 0.97392 0.95327 1 0.0
Ca4 Ca+2 0.17638 0.40202 0.84472 1 0.0
Mn1 Mn+5 0 0.25 0.875 1 0.0
P2 P-3 0.00471 0.11225 0.80682 1 0.0
Ca3 Ca+2 0.35204 0 0.25 1 0.0
Ca2 Ca+2 -0.02517 0.12384 0.0072 1 0.0
